data_1557360
loop_
_publ_author_name
'Blake, Timothy R.'
'Ho, Wilson C.'
'Turlington, Christopher R.'
'Zang, Xiaoyu'
'Huttner, Melanie A.'
'Wender, Paul A.'
'Waymouth, Robert M.'

_publ_section_title
;
 Synthesis and mechanistic investigations of pH-responsive cationic
 poly(aminoester)s
;
_journal_issue 11
_journal_name_full 'Chemical Science'
_journal_page_first 2951
_journal_page_last 2966
_journal_paper_doi 10.1039/C9SC05267D
_journal_volume 11
_journal_year 2020
_chemical_formula_moiety 'C8 H14 N2 O4'
_chemical_formula_sum 'C8 H14 N2 O4'
_chemical_formula_weight 202.21
_space_group_crystal_system monoclinic
_space_group_IT_number 14
_space_group_name_Hall '-P 2ybc'
_space_group_name_H-M_alt 'P 1 21/c 1'
_atom_sites_solution_hydrogens geom
_audit_creation_method SHELXL-2014/7
_audit_update_record
;
2019-10-17 deposited with the CCDC.	2020-02-04 downloaded from the CCDC.
;
_cell_angle_alpha 90
_cell_angle_beta 103.599(4)
_cell_angle_gamma 90
_cell_formula_units_Z 2
_cell_length_a 5.6483(5)
_cell_length_b 9.0345(7)
_cell_length_c 9.1851(9)
_cell_measurement_reflns_used 3792
_cell_measurement_temperature 100(2)
_cell_measurement_theta_max 27.10
_cell_measurement_theta_min 3.21
_cell_volume 455.57(7)
_computing_cell_refinement 'BRUKER APEX III'
_computing_data_collection 'BRUKER APEX III'
_computing_structure_refinement 'SHELXL-2014/7 (Sheldrick, 2014)'
_diffrn_ambient_temperature 100(2)
_diffrn_measured_fraction_theta_full 1.000
_diffrn_measured_fraction_theta_max 1.000
_diffrn_measurement_device_type 'Bruker D8 Venture Diffractometer'
_diffrn_measurement_method OMEGA-PHI
_diffrn_radiation_type MoK\a
_diffrn_radiation_wavelength 0.71073
_diffrn_reflns_av_R_equivalents 0.0235
_diffrn_reflns_av_unetI/netI 0.0133
_diffrn_reflns_Laue_measured_fraction_full 1.000
_diffrn_reflns_Laue_measured_fraction_max 1.000
_diffrn_reflns_limit_h_max 7
_diffrn_reflns_limit_h_min -7
_diffrn_reflns_limit_k_max 11
_diffrn_reflns_limit_k_min -11
_diffrn_reflns_limit_l_max 11
_diffrn_reflns_limit_l_min -11
_diffrn_reflns_number 8400
_diffrn_reflns_point_group_measured_fraction_full 1.000
_diffrn_reflns_point_group_measured_fraction_max 1.000
_diffrn_reflns_theta_full 25.242
_diffrn_reflns_theta_max 27.137
_diffrn_reflns_theta_min 3.208
_diffrn_source 'sealed X-ray tube'
_exptl_absorpt_coefficient_mu 0.119
_exptl_absorpt_correction_type multi-scan
_exptl_absorpt_process_details 'SADABS (Sheldick, 1996)'
_exptl_crystal_colour Colorless
_exptl_crystal_density_diffrn 1.474
_exptl_crystal_description Needle
_exptl_crystal_F_000 216
_exptl_crystal_size_max 0.091
_exptl_crystal_size_mid 0.089
_exptl_crystal_size_min 0.068
_exptl_transmission_factor_max 0.7455
_exptl_transmission_factor_min 0.6918
_refine_diff_density_max 0.329
_refine_diff_density_min -0.163
_refine_diff_density_rms 0.045
_refine_ls_extinction_method none
_refine_ls_goodness_of_fit_ref 1.072
_refine_ls_hydrogen_treatment constr
_refine_ls_matrix_type full
_refine_ls_number_parameters 65
_refine_ls_number_reflns 1012
_refine_ls_number_restraints 0
_refine_ls_restrained_S_all 1.072
_refine_ls_R_factor_all 0.0376
_refine_ls_R_factor_gt 0.0329
_refine_ls_shift/su_max 0.000
_refine_ls_shift/su_mean 0.000
_refine_ls_structure_factor_coef Fsqd
_refine_ls_weighting_details 'w=1/[\s^2^(Fo^2^)+(0.0523P)^2^+0.1576P] where P=(Fo^2^+2Fc^2^)/3'
_refine_ls_weighting_scheme calc
_refine_ls_wR_factor_gt 0.0896
_refine_ls_wR_factor_ref 0.0944
_reflns_Friedel_coverage 0.000
_reflns_number_gt 902
_reflns_number_total 1012
_reflns_threshold_expression 'I > 2\s(I)'
_cod_data_source_file c9sc05267d2.cif
_cod_data_source_block TRB_Dimer
_cod_depositor_comments
;Adding full bibliography for 1557360.cif.

 Adding full bibliography for 1557360.cif.
;
_cod_original_sg_symbol_H-M 'P 21/c'
_cod_database_code 1557360
_publcif_datablock.id {5722391e-43e7-42a9-b361-58b87a21098f}

_shelx_shelxl_version_number 2014/7
_shelx_space_group_comment
;
The symmetry employed for this shelxl refinement is uniquely defined
by the following loop, which should always be used as a source of
symmetry information in preference to the above space-group names.
They are only intended as comments.
;

loop_
_space_group_symop_operation_xyz
'x, y, z'
'-x, y+1/2, -z+1/2'
'-x, -y, -z'
'x, -y-1/2, z-1/2'

loop_
_atom_site_label
_atom_site_type_symbol
_atom_site_fract_x
_atom_site_fract_y
_atom_site_fract_z
_atom_site_U_iso_or_equiv
_atom_site_adp_type
_atom_site_occupancy
_atom_site_site_symmetry_order
_atom_site_calc_flag
_atom_site_refinement_flags_posn
_atom_site_refinement_flags_adp
_atom_site_refinement_flags_occupancy
_atom_site_disorder_assembly
_atom_site_disorder_group
O4 O 0.79005(14) 0.66043(9) 0.86837(9) 0.0187(2) Uani 1 1 d . . . . .
N1 N 0.46137(16) 0.51279(10) 0.84336(10) 0.0139(2) Uani 1 1 d . . . . .
C6 C 0.65242(19) 0.58518(11) 0.92547(12) 0.0142(3) Uani 1 1 d . . . . .
C9 C 0.29250(19) 0.42572(12) 0.90625(12) 0.0154(3) Uani 1 1 d . . . . .
H9A H 0.2874 0.3242 0.8651 0.019 Uiso 1 1 calc R U . . .
H9B H 0.1277 0.4687 0.8711 0.019 Uiso 1 1 calc R U . . .
C5 C 0.40039(19) 0.52948(12) 0.67957(11) 0.0161(3) Uani 1 1 d . . . . .
H5A H 0.3215 0.4379 0.6325 0.019 Uiso 1 1 calc R U . . .
H5B H 0.5514 0.5451 0.6446 0.019 Uiso 1 1 calc R U . . .
C4 C 0.2295(2) 0.66031(13) 0.63255(13) 0.0202(3) Uani 1 1 d . . . . .
H4A H 0.0657 0.6370 0.6477 0.024 Uiso 1 1 calc R U . . .
H4B H 0.2926 0.7487 0.6931 0.024 Uiso 1 1 calc R U . . .
O2 O 0.21653(17) 0.68771(11) 0.47856(10) 0.0295(3) Uani 1 1 d . . . . .
H2 H 0.0889 0.7353 0.4413 0.044 Uiso 1 1 calc R U . . .

loop_
_atom_site_aniso_label
_atom_site_aniso_U_11
_atom_site_aniso_U_22
_atom_site_aniso_U_33
_atom_site_aniso_U_23
_atom_site_aniso_U_13
_atom_site_aniso_U_12
O4 0.0184(4) 0.0216(4) 0.0166(4) 0.0018(3) 0.0054(3) -0.0041(3)
N1 0.0158(5) 0.0151(4) 0.0109(4) 0.0007(3) 0.0033(3) 0.0000(3)
C6 0.0154(5) 0.0128(5) 0.0145(5) 0.0006(4) 0.0040(4) 0.0025(4)
C9 0.0151(5) 0.0171(5) 0.0140(5) 0.0004(4) 0.0030(4) -0.0022(4)
C5 0.0183(5) 0.0185(5) 0.0111(5) 0.0007(4) 0.0030(4) 0.0007(4)
C4 0.0213(6) 0.0250(6) 0.0150(5) 0.0056(4) 0.0060(4) 0.0050(4)
O2 0.0283(5) 0.0442(6) 0.0176(5) 0.0129(4) 0.0083(4) 0.0147(4)

loop_
_atom_type_symbol
_atom_type_description
_atom_type_scat_dispersion_real
_atom_type_scat_dispersion_imag
_atom_type_scat_source
C C 0.0033 0.0016 'International Tables Vol C Tables 4.2.6.8 and 6.1.1.4'
H H 0.0000 0.0000 'International Tables Vol C Tables 4.2.6.8 and 6.1.1.4'
N N 0.0061 0.0033 'International Tables Vol C Tables 4.2.6.8 and 6.1.1.4'
O O 0.0106 0.0060 'International Tables Vol C Tables 4.2.6.8 and 6.1.1.4'

loop_
_geom_angle_atom_site_label_1
_geom_angle_atom_site_label_2
_geom_angle_atom_site_label_3
_geom_angle
_geom_angle_site_symmetry_1
_geom_angle_site_symmetry_3
_geom_angle_publ_flag
C6 N1 C9 123.98(9) . . ?
C6 N1 C5 119.49(9) . . ?
C9 N1 C5 116.33(9) . . ?
O4 C6 N1 122.34(10) . . ?
O4 C6 C9 118.14(9) . 3_667 ?
N1 C6 C9 119.52(9) . 3_667 ?
N1 C9 C6 116.47(9) . 3_667 ?
N1 C9 H9A 108.2 . . ?
C6 C9 H9A 108.2 3_667 . ?
N1 C9 H9B 108.2 . . ?
C6 C9 H9B 108.2 3_667 . ?
H9A C9 H9B 107.3 . . ?
N1 C5 C4 110.49(8) . . ?
N1 C5 H5A 109.6 . . ?
C4 C5 H5A 109.6 . . ?
N1 C5 H5B 109.6 . . ?
C4 C5 H5B 109.6 . . ?
H5A C5 H5B 108.1 . . ?
O2 C4 C5 107.35(9) . . ?
O2 C4 H4A 110.2 . . ?
C5 C4 H4A 110.2 . . ?
O2 C4 H4B 110.2 . . ?
C5 C4 H4B 110.2 . . ?
H4A C4 H4B 108.5 . . ?
C4 O2 H2 109.5 . . ?

loop_
_geom_bond_atom_site_label_1
_geom_bond_atom_site_label_2
_geom_bond_distance
_geom_bond_site_symmetry_2
_geom_bond_publ_flag
O4 C6 1.2383(13) . ?
N1 C6 1.3335(14) . ?
N1 C9 1.4565(14) . ?
N1 C5 1.4701(13) . ?
C6 C9 1.5065(14) 3_667 ?
C9 C6 1.5064(14) 3_667 ?
C9 H9A 0.9900 . ?
C9 H9B 0.9900 . ?
C5 C4 1.5231(15) . ?
C5 H5A 0.9900 . ?
C5 H5B 0.9900 . ?
C4 O2 1.4208(13) . ?
C4 H4A 0.9900 . ?
C4 H4B 0.9900 . ?
O2 H2 0.8400 . ?
